data_7218362
loop_
_publ_author_name
'Wang, Xiaojuan'
'Zhang, Qi'
'Jiang, Linglei'
'Xu, Yun'
'Mei, Xuefeng'

_publ_section_title
;
 Isostructurality in six celecoxib co-crystals introduced by solvent
 inclusion
;
_journal_issue 48
_journal_name_full CrystEngComm
_journal_page_first 10959
_journal_paper_doi 10.1039/C4CE01854K
_journal_volume 16
_journal_year 2014
_chemical_formula_sum 'C28.5 H25 F3 N5 O2.5 S'
_chemical_formula_weight 566.60
_chemical_name_systematic
; 
 ? 
;
_space_group_IT_number 15
_symmetry_space_group_name_Hall '-C 2yc'
_symmetry_space_group_name_H-M 'C 1 2/c 1'
_atom_sites_solution_hydrogens geom
_atom_sites_solution_primary direct
_atom_sites_solution_secondary difmap
_audit_creation_method SHELXL-97
_cell_angle_alpha 90.00
_cell_angle_beta 92.813(8)
_cell_angle_gamma 90.00
_cell_formula_units_Z 8
_cell_length_a 21.710(4)
_cell_length_b 9.5377(16)
_cell_length_c 27.024(5)
_cell_measurement_temperature 296(2)
_cell_volume 5588.9(17)
_computing_structure_refinement 'SHELXL-97 (Sheldrick, 2008)'
_computing_structure_solution 'SHELXS-97 (Sheldrick, 2008)'
_diffrn_ambient_temperature 296(2)
_diffrn_measured_fraction_theta_full 0.990
_diffrn_measured_fraction_theta_max 0.990
_diffrn_radiation_monochromator graphite
_diffrn_radiation_source 'fine-focus sealed tube'
_diffrn_radiation_type MoK\a
_diffrn_radiation_wavelength 0.71073
_diffrn_reflns_av_R_equivalents 0.0278
_diffrn_reflns_av_sigmaI/netI 0.0252
_diffrn_reflns_limit_h_max 27
_diffrn_reflns_limit_h_min -28
_diffrn_reflns_limit_k_max 12
_diffrn_reflns_limit_k_min -12
_diffrn_reflns_limit_l_max 35
_diffrn_reflns_limit_l_min -32
_diffrn_reflns_number 23381
_diffrn_reflns_theta_full 27.54
_diffrn_reflns_theta_max 27.54
_diffrn_reflns_theta_min 2.35
_exptl_absorpt_coefficient_mu 0.173
_exptl_crystal_density_diffrn 1.347
_exptl_crystal_density_method 'not measured'
_exptl_crystal_F_000 2264
_refine_diff_density_max 0.754
_refine_diff_density_min -0.461
_refine_diff_density_rms 0.083
_refine_ls_extinction_method none
_refine_ls_goodness_of_fit_ref 1.040
_refine_ls_hydrogen_treatment mixed
_refine_ls_matrix_type full
_refine_ls_number_parameters 372
_refine_ls_number_reflns 6405
_refine_ls_number_restraints 0
_refine_ls_restrained_S_all 1.040
_refine_ls_R_factor_all 0.0811
_refine_ls_R_factor_gt 0.0636
_refine_ls_shift/su_max 0.002
_refine_ls_shift/su_mean 0.000
_refine_ls_structure_factor_coef Fsqd
_refine_ls_weighting_details 'calc w=1/[\s^2^(Fo^2^)+(0.0984P)^2^+5.6048P] where P=(Fo^2^+2Fc^2^)/3'
_refine_ls_weighting_scheme calc
_refine_ls_wR_factor_gt 0.1760
_refine_ls_wR_factor_ref 0.1955
_reflns_number_gt 4863
_reflns_number_total 6405
_reflns_threshold_expression >2sigma(I)
_cod_data_source_file c4ce01854k2.cif
_cod_data_source_block mo_2014084_0m
_cod_depositor_comments
;
Adding full bibliography for 7218359--7218367.cif.

2018-05-16
Z value and formula fixed to values more according to usual
chemical conventions.                 miguel
;
_cod_original_formula_sum 'C57 H50 F6 N10 O5 S2'
_cod_original_formula_weight 1133.21
_cod_original_formula_units_Z 4
_cod_original_cell_volume 5588.9(16)
_cod_original_sg_symbol_H-M C2/c
_cod_database_code 7218362

loop_
_symmetry_equiv_pos_as_xyz
'x, y, z'
'-x, y, -z+1/2'
'x+1/2, y+1/2, z'
'-x+1/2, y+1/2, -z+1/2'
'-x, -y, -z'
'x, -y, z-1/2'
'-x+1/2, -y+1/2, -z'
'x+1/2, -y+1/2, z-1/2'

loop_
_atom_site_label
_atom_site_type_symbol
_atom_site_fract_x
_atom_site_fract_y
_atom_site_fract_z
_atom_site_U_iso_or_equiv
_atom_site_adp_type
_atom_site_occupancy
_atom_site_symmetry_multiplicity
_atom_site_calc_flag
_atom_site_refinement_flags
S1 S 1.07038(3) 0.29726(8) 0.13615(2) 0.0594(2) Uani 1 1 d .
F1 F 0.66290(12) 0.5029(5) 0.29449(10) 0.1794(18) Uani 1 1 d .
F2 F 0.7393(3) 0.5918(5) 0.32587(13) 0.233(2) Uani 1 1 d .
O1 O 1.09015(9) 0.1726(2) 0.16162(8) 0.0793(6) Uani 1 1 d .
F3 F 0.73310(14) 0.3865(4) 0.32901(9) 0.1696(16) Uani 1 1 d .
O2 O 1.06235(9) 0.2965(3) 0.08329(7) 0.0802(6) Uani 1 1 d .
C3 C 0.77126(9) 0.4824(2) 0.17321(7) 0.0464(5) Uani 1 1 d .
N2 N 0.82140(8) 0.4433(2) 0.20234(6) 0.0459(4) Uani 1 1 d .
N3 N 1.11781(10) 0.4188(3) 0.15005(9) 0.0692(7) Uani 1 1 d .
N1 N 0.80969(9) 0.4390(2) 0.25097(6) 0.0560(5) Uani 1 1 d .
O1A O 0.0000 0.9493(6) 0.2500 0.259(5) Uani 1 2 d S
N1' N 0.90654(13) 0.3408(4) -0.08388(10) 0.0907(9) Uani 1 1 d .
C1' C 0.92659(15) 0.3693(4) -0.03782(12) 0.0824(9) Uani 1 1 d .
H1' H 0.9366 0.4617 -0.0298 0.099 Uiso 1 1 calc R
C2' C 0.93338(14) 0.2687(3) -0.00102(10) 0.0719(7) Uani 1 1 d .
H2' H 0.9483 0.2943 0.0306 0.086 Uiso 1 1 calc R
C3' C 0.91821(10) 0.1310(3) -0.01089(9) 0.0593(6) Uani 1 1 d .
C6' C 0.92247(11) 0.0206(3) 0.02784(9) 0.0578(6) Uani 1 1 d .
C7' C 0.91572(15) -0.1193(4) 0.01691(12) 0.0813(9) Uani 1 1 d .
H8' H 0.9096 -0.1482 -0.0158 0.098 Uiso 1 1 calc R
C8' C 0.91810(19) -0.2163(4) 0.05444(16) 0.0934(10) Uani 1 1 d .
H7' H 0.9126 -0.3099 0.0457 0.112 Uiso 1 1 calc R
N2' N 0.92752(16) -0.1875(3) 0.10173(12) 0.0958(9) Uani 1 1 d .
C4' C 0.89808(18) 0.1015(5) -0.05903(11) 0.0988(12) Uani 1 1 d .
H3' H 0.8882 0.0100 -0.0682 0.119 Uiso 1 1 calc R
C5' C 0.8927(2) 0.2082(5) -0.09335(12) 0.1162(16) Uani 1 1 d .
H4' H 0.8785 0.1853 -0.1253 0.139 Uiso 1 1 calc R
C10' C 0.93000(18) 0.0542(4) 0.07735(11) 0.0869(10) Uani 1 1 d .
H5' H 0.9335 0.1473 0.0873 0.104 Uiso 1 1 calc R
C9' C 0.9322(2) -0.0522(4) 0.11189(13) 0.1052(13) Uani 1 1 d .
H6' H 0.9374 -0.0268 0.1451 0.126 Uiso 1 1 calc R
C10 C 0.75595(17) 0.5026(4) -0.04101(9) 0.0808(9) Uani 1 1 d .
H4 H 0.7216 0.5602 -0.0519 0.121 Uiso 1 1 calc R
H6 H 0.7502 0.4095 -0.0539 0.121 Uiso 1 1 calc R
H5 H 0.7933 0.5415 -0.0528 0.121 Uiso 1 1 calc R
C7 C 0.76026(12) 0.4976(3) 0.01490(8) 0.0577(6) Uani 1 1 d .
C8 C 0.78776(11) 0.3848(3) 0.03962(9) 0.0589(6) Uani 1 1 d .
H7 H 0.8037 0.3116 0.0215 0.071 Uiso 1 1 calc R
C9 C 0.79199(11) 0.3792(3) 0.09083(9) 0.0550(5) Uani 1 1 d .
H8 H 0.8104 0.3021 0.1066 0.066 Uiso 1 1 calc R
C4 C 0.76910(9) 0.4873(2) 0.11878(7) 0.0462(5) Uani 1 1 d .
C11 C 0.88259(9) 0.4112(2) 0.18803(7) 0.0432(4) Uani 1 1 d .
C16 C 0.91190(10) 0.2932(2) 0.20748(8) 0.0472(5) Uani 1 1 d .
H12 H 0.8929 0.2375 0.2305 0.057 Uiso 1 1 calc R
C15 C 0.97007(10) 0.2593(2) 0.19209(8) 0.0495(5) Uani 1 1 d .
H11 H 0.9903 0.1798 0.2045 0.059 Uiso 1 1 calc R
C14 C 0.99787(9) 0.3438(2) 0.15825(7) 0.0462(5) Uani 1 1 d .
C6 C 0.73640(12) 0.6037(3) 0.04333(8) 0.0579(6) Uani 1 1 d .
H3 H 0.7170 0.6795 0.0275 0.070 Uiso 1 1 calc R
C5 C 0.74061(11) 0.5999(3) 0.09442(8) 0.0527(5) Uani 1 1 d .
H2 H 0.7244 0.6728 0.1126 0.063 Uiso 1 1 calc R
C2 C 0.72489(11) 0.5061(3) 0.20485(9) 0.0607(6) Uani 1 1 d .
H1 H 0.6848 0.5354 0.1967 0.073 Uiso 1 1 calc R
C1 C 0.75062(12) 0.4767(3) 0.25173(9) 0.0633(7) Uani 1 1 d .
C17 C 0.72084(17) 0.4823(5) 0.29956(11) 0.0991(13) Uani 1 1 d .
C12 C 0.91064(10) 0.4984(2) 0.15517(8) 0.0499(5) Uani 1 1 d .
H9 H 0.8908 0.5789 0.1433 0.060 Uiso 1 1 calc R
C13 C 0.96871(10) 0.4643(3) 0.14014(9) 0.0535(5) Uani 1 1 d .
H10 H 0.9882 0.5219 0.1180 0.064 Uiso 1 1 calc R
C2A C 0.0000 0.8271(6) 0.2500 0.123(3) Uani 1 2 d S
C1A C 0.0487(4) 0.7418(10) 0.2290(3) 0.220(4) Uani 1 1 d .
H1A1 H 0.0509 0.7624 0.1944 0.329 Uiso 1 1 calc R
H1A2 H 0.0394 0.6442 0.2332 0.329 Uiso 1 1 calc R
H1A3 H 0.0876 0.7630 0.2458 0.329 Uiso 1 1 calc R
H14 H 1.1309(14) 0.424(3) 0.1809(12) 0.073(9) Uiso 1 1 d .
H13 H 1.1130(15) 0.498(4) 0.1331(13) 0.084(11) Uiso 1 1 d .

loop_
_atom_site_aniso_label
_atom_site_aniso_U_11
_atom_site_aniso_U_22
_atom_site_aniso_U_33
_atom_site_aniso_U_23
_atom_site_aniso_U_13
_atom_site_aniso_U_12
S1 0.0441(3) 0.0851(5) 0.0486(3) -0.0160(3) -0.0035(2) 0.0134(3)
F1 0.1047(17) 0.344(5) 0.0928(16) 0.055(2) 0.0415(14) 0.113(3)
F2 0.380(7) 0.212(4) 0.120(2) -0.069(3) 0.129(3) -0.024(4)
O1 0.0612(11) 0.0846(14) 0.0916(15) -0.0061(11) 0.0002(10) 0.0297(10)
F3 0.176(2) 0.247(4) 0.0928(16) 0.092(2) 0.0757(17) 0.118(3)
O2 0.0637(11) 0.1270(18) 0.0494(10) -0.0312(10) -0.0012(8) 0.0158(11)
C3 0.0436(10) 0.0538(12) 0.0409(10) 0.0011(9) -0.0049(8) 0.0084(9)
N2 0.0434(9) 0.0582(11) 0.0358(8) 0.0013(7) -0.0020(6) 0.0077(7)
N3 0.0491(11) 0.109(2) 0.0486(12) 0.0027(13) -0.0089(9) -0.0051(12)
N1 0.0538(10) 0.0778(14) 0.0361(9) 0.0038(8) 0.0000(7) 0.0201(9)
O1A 0.492(15) 0.073(3) 0.201(7) 0.000 -0.095(8) 0.000
N1' 0.0740(16) 0.132(3) 0.0654(15) 0.0275(16) -0.0032(12) -0.0141(16)
C1' 0.087(2) 0.092(2) 0.0683(18) 0.0104(16) -0.0002(15) 0.0086(17)
C2' 0.0786(18) 0.083(2) 0.0538(14) -0.0004(13) -0.0039(12) 0.0088(15)
C3' 0.0426(11) 0.0873(18) 0.0482(12) -0.0026(12) 0.0055(9) -0.0056(11)
C6' 0.0481(12) 0.0742(16) 0.0518(12) -0.0059(11) 0.0093(9) -0.0056(11)
C7' 0.090(2) 0.082(2) 0.0713(18) -0.0231(16) 0.0034(15) 0.0178(16)
C8' 0.108(3) 0.064(2) 0.108(3) -0.0103(18) 0.003(2) 0.0101(17)
N2' 0.127(3) 0.0792(19) 0.0818(19) 0.0067(15) 0.0100(17) -0.0083(17)
C4' 0.120(3) 0.124(3) 0.0517(15) 0.0008(17) 0.0017(16) -0.060(2)
C5' 0.129(3) 0.168(4) 0.0495(16) 0.018(2) -0.0138(18) -0.069(3)
C10' 0.130(3) 0.075(2) 0.0554(15) -0.0013(13) 0.0004(16) -0.0304(19)
C9' 0.169(4) 0.089(3) 0.0573(17) 0.0075(16) 0.001(2) -0.033(2)
C10 0.107(2) 0.094(2) 0.0418(13) -0.0001(13) 0.0038(13) -0.0097(18)
C7 0.0632(14) 0.0699(16) 0.0399(11) -0.0009(10) 0.0014(9) -0.0091(11)
C8 0.0595(13) 0.0683(16) 0.0489(12) -0.0113(11) 0.0018(10) 0.0025(11)
C9 0.0545(12) 0.0601(14) 0.0495(12) -0.0032(10) -0.0057(9) 0.0081(10)
C4 0.0416(10) 0.0566(12) 0.0398(10) -0.0002(9) -0.0038(8) 0.0017(9)
C11 0.0397(10) 0.0516(12) 0.0377(9) -0.0039(8) -0.0050(7) 0.0040(8)
C16 0.0482(11) 0.0518(12) 0.0410(10) 0.0014(8) -0.0046(8) 0.0045(9)
C15 0.0490(11) 0.0532(12) 0.0453(11) -0.0053(9) -0.0086(8) 0.0111(9)
C14 0.0372(9) 0.0590(12) 0.0414(10) -0.0111(9) -0.0077(8) 0.0042(8)
C6 0.0673(14) 0.0603(14) 0.0455(12) 0.0096(10) -0.0046(10) 0.0008(11)
C5 0.0562(12) 0.0566(13) 0.0449(11) -0.0007(9) -0.0024(9) 0.0071(10)
C2 0.0493(12) 0.0855(18) 0.0469(12) 0.0059(11) -0.0013(9) 0.0227(12)
C1 0.0602(13) 0.0851(18) 0.0447(11) 0.0069(11) 0.0031(10) 0.0268(13)
C17 0.091(2) 0.158(4) 0.0490(14) 0.0108(19) 0.0120(14) 0.072(2)
C12 0.0449(11) 0.0501(12) 0.0540(12) 0.0054(9) -0.0029(9) 0.0054(9)
C13 0.0465(11) 0.0603(14) 0.0535(12) 0.0012(10) 0.0015(9) -0.0004(10)
C2A 0.229(8) 0.071(3) 0.065(3) 0.000 -0.032(4) 0.000
C1A 0.256(10) 0.230(9) 0.177(7) -0.043(6) 0.047(6) 0.013(7)

loop_
_atom_type_symbol
_atom_type_description
_atom_type_scat_dispersion_real
_atom_type_scat_dispersion_imag
_atom_type_scat_source
C C 0.0033 0.0016 'International Tables Vol C Tables 4.2.6.8 and 6.1.1.4'
H H 0.0000 0.0000 'International Tables Vol C Tables 4.2.6.8 and 6.1.1.4'
N N 0.0061 0.0033 'International Tables Vol C Tables 4.2.6.8 and 6.1.1.4'
O O 0.0106 0.0060 'International Tables Vol C Tables 4.2.6.8 and 6.1.1.4'
F F 0.0171 0.0103 'International Tables Vol C Tables 4.2.6.8 and 6.1.1.4'
S S 0.1246 0.1234 'International Tables Vol C Tables 4.2.6.8 and 6.1.1.4'

loop_
_geom_angle_atom_site_label_1
_geom_angle_atom_site_label_2
_geom_angle_atom_site_label_3
_geom_angle
_geom_angle_site_symmetry_1
_geom_angle_site_symmetry_3
O1 S1 O2 119.69(13) . .
O1 S1 N3 108.58(14) . .
O2 S1 N3 106.66(14) . .
O1 S1 C14 107.31(12) . .
O2 S1 C14 105.77(10) . .
N3 S1 C14 108.39(12) . .
N2 C3 C2 105.95(18) . .
N2 C3 C4 124.88(18) . .
C2 C3 C4 129.06(19) . .
N1 N2 C3 112.75(17) . .
N1 N2 C11 118.46(15) . .
C3 N2 C11 128.77(17) . .
S1 N3 H14 116(2) . .
S1 N3 H13 116(2) . .
H14 N3 H13 118(3) . .
C1 N1 N2 103.52(17) . .
C5' N1' C1' 116.0(3) . .
N1' C1' C2' 123.4(3) . .
N1' C1' H1' 118.3 . .
C2' C1' H1' 118.3 . .
C3' C2' C1' 120.4(3) . .
C3' C2' H2' 119.8 . .
C1' C2' H2' 119.8 . .
C2' C3' C4' 116.0(3) . .
C2' C3' C6' 122.3(2) . .
C4' C3' C6' 121.7(3) . .
C7' C6' C10' 116.2(3) . .
C7' C6' C3' 122.4(2) . .
C10' C6' C3' 121.4(3) . .
C8' C7' C6' 119.8(3) . .
C8' C7' H8' 120.1 . .
C6' C7' H8' 120.1 . .
N2' C8' C7' 125.2(3) . .
N2' C8' H7' 117.4 . .
C7' C8' H7' 117.4 . .
C8' N2' C9' 114.4(3) . .
C5' C4' C3' 119.8(4) . .
C5' C4' H3' 120.1 . .
C3' C4' H3' 120.1 . .
N1' C5' C4' 124.4(3) . .
N1' C5' H4' 117.8 . .
C4' C5' H4' 117.8 . .
C6' C10' C9' 119.0(3) . .
C6' C10' H5' 120.5 . .
C9' C10' H5' 120.5 . .
N2' C9' C10' 125.3(3) . .
N2' C9' H6' 117.3 . .
C10' C9' H6' 117.3 . .
C7 C10 H4 109.5 . .
C7 C10 H6 109.5 . .
H4 C10 H6 109.5 . .
C7 C10 H5 109.5 . .
H4 C10 H5 109.5 . .
H6 C10 H5 109.5 . .
C8 C7 C6 117.6(2) . .
C8 C7 C10 120.8(2) . .
C6 C7 C10 121.6(2) . .
C9 C8 C7 121.2(2) . .
C9 C8 H7 119.4 . .
C7 C8 H7 119.4 . .
C8 C9 C4 120.6(2) . .
C8 C9 H8 119.7 . .
C4 C9 H8 119.7 . .
C9 C4 C5 118.7(2) . .
C9 C4 C3 121.80(19) . .
C5 C4 C3 119.41(19) . .
C12 C11 C16 121.69(19) . .
C12 C11 N2 119.26(18) . .
C16 C11 N2 119.05(19) . .
C11 C16 C15 119.0(2) . .
C11 C16 H12 120.5 . .
C15 C16 H12 120.5 . .
C14 C15 C16 119.8(2) . .
C14 C15 H11 120.1 . .
C16 C15 H11 120.1 . .
C15 C14 C13 120.67(19) . .
C15 C14 S1 120.18(17) . .
C13 C14 S1 119.12(18) . .
C5 C6 C7 121.8(2) . .
C5 C6 H3 119.1 . .
C7 C6 H3 119.1 . .
C6 C5 C4 120.1(2) . .
C6 C5 H2 120.0 . .
C4 C5 H2 120.0 . .
C3 C2 C1 105.1(2) . .
C3 C2 H1 127.4 . .
C1 C2 H1 127.4 . .
N1 C1 C2 112.6(2) . .
N1 C1 C17 119.1(2) . .
C2 C1 C17 128.2(2) . .
F3 C17 F1 111.4(4) . .
F3 C17 F2 100.9(4) . .
F1 C17 F2 102.1(4) . .
F3 C17 C1 116.7(3) . .
F1 C17 C1 112.6(3) . .
F2 C17 C1 111.6(4) . .
C11 C12 C13 119.0(2) . .
C11 C12 H9 120.5 . .
C13 C12 H9 120.5 . .
C12 C13 C14 119.8(2) . .
C12 C13 H10 120.1 . .
C14 C13 H10 120.1 . .
O1A C2A C1A 123.6(4) . 2
O1A C2A C1A 123.6(4) . .
C1A C2A C1A 112.7(8) 2 .
C2A C1A H1A1 109.5 . .
C2A C1A H1A2 109.5 . .
H1A1 C1A H1A2 109.5 . .
C2A C1A H1A3 109.5 . .
H1A1 C1A H1A3 109.5 . .
H1A2 C1A H1A3 109.5 . .

loop_
_geom_bond_atom_site_label_1
_geom_bond_atom_site_label_2
_geom_bond_distance
_geom_bond_site_symmetry_2
S1 O1 1.429(2) .
S1 O2 1.4305(19) .
S1 N3 1.583(3) .
S1 C14 1.767(2) .
F1 C17 1.274(4) .
F2 C17 1.315(6) .
F3 C17 1.233(4) .
C3 N2 1.363(3) .
C3 C2 1.371(3) .
C3 C4 1.470(3) .
N2 N1 1.352(2) .
N2 C11 1.435(3) .
N3 H14 0.87(3) .
N3 H13 0.89(3) .
N1 C1 1.333(3) .
O1A C2A 1.165(7) .
N1' C5' 1.322(5) .
N1' C1' 1.326(4) .
C1' C2' 1.385(4) .
C1' H1' 0.9300 .
C2' C3' 1.377(4) .
C2' H2' 0.9300 .
C3' C4' 1.381(4) .
C3' C6' 1.484(4) .
C6' C7' 1.373(4) .
C6' C10' 1.378(4) .
C7' C8' 1.372(5) .
C7' H8' 0.9300 .
C8' N2' 1.313(5) .
C8' H7' 0.9300 .
N2' C9' 1.322(5) .
C4' C5' 1.378(5) .
C4' H3' 0.9300 .
C5' H4' 0.9300 .
C10' C9' 1.378(5) .
C10' H5' 0.9300 .
C9' H6' 0.9300 .
C10 C7 1.510(3) .
C10 H4 0.9600 .
C10 H6 0.9600 .
C10 H5 0.9600 .
C7 C8 1.386(4) .
C7 C6 1.387(4) .
C8 C9 1.383(3) .
C8 H7 0.9300 .
C9 C4 1.385(3) .
C9 H8 0.9300 .
C4 C5 1.389(3) .
C11 C12 1.380(3) .
C11 C16 1.384(3) .
C16 C15 1.387(3) .
C16 H12 0.9300 .
C15 C14 1.380(3) .
C15 H11 0.9300 .
C14 C13 1.389(3) .
C6 C5 1.380(3) .
C6 H3 0.9300 .
C5 H2 0.9300 .
C2 C1 1.388(3) .
C2 H1 0.9300 .
C1 C17 1.474(4) .
C12 C13 1.382(3) .
C12 H9 0.9300 .
C13 H10 0.9300 .
C2A C1A 1.469(8) 2
C2A C1A 1.470(8) .
C1A H1A1 0.9600 .
C1A H1A2 0.9600 .
C1A H1A3 0.9600 .

loop_
_geom_torsion_atom_site_label_1
_geom_torsion_atom_site_label_2
_geom_torsion_atom_site_label_3
_geom_torsion_atom_site_label_4
_geom_torsion
C2 C3 N2 N1 0.7(3)
C4 C3 N2 N1 -175.8(2)
C2 C3 N2 C11 -177.7(2)
C4 C3 N2 C11 5.8(4)
C3 N2 N1 C1 -0.1(3)
C11 N2 N1 C1 178.4(2)
C5' N1' C1' C2' 0.2(5)
N1' C1' C2' C3' -1.0(5)
C1' C2' C3' C4' 1.7(4)
C1' C2' C3' C6' -177.6(3)
C2' C3' C6' C7' -170.7(3)
C4' C3' C6' C7' 9.9(4)
C2' C3' C6' C10' 13.0(4)
C4' C3' C6' C10' -166.3(3)
C10' C6' C7' C8' -1.4(5)
C3' C6' C7' C8' -177.8(3)
C6' C7' C8' N2' -1.1(6)
C7' C8' N2' C9' 2.9(6)
C2' C3' C4' C5' -1.7(5)
C6' C3' C4' C5' 177.7(3)
C1' N1' C5' C4' -0.2(6)
C3' C4' C5' N1' 1.0(7)
C7' C6' C10' C9' 2.0(5)
C3' C6' C10' C9' 178.5(3)
C8' N2' C9' C10' -2.2(7)
C6' C10' C9' N2' -0.2(7)
C6 C7 C8 C9 -0.8(4)
C10 C7 C8 C9 179.9(2)
C7 C8 C9 C4 -0.5(4)
C8 C9 C4 C5 1.4(3)
C8 C9 C4 C3 178.1(2)
N2 C3 C4 C9 45.6(3)
C2 C3 C4 C9 -130.1(3)
N2 C3 C4 C5 -137.7(2)
C2 C3 C4 C5 46.6(4)
N1 N2 C11 C12 -132.8(2)
C3 N2 C11 C12 45.4(3)
N1 N2 C11 C16 47.4(3)
C3 N2 C11 C16 -134.4(2)
C12 C11 C16 C15 -2.4(3)
N2 C11 C16 C15 177.45(18)
C11 C16 C15 C14 0.6(3)
C16 C15 C14 C13 1.3(3)
C16 C15 C14 S1 -177.02(16)
O1 S1 C14 C15 -3.1(2)
O2 S1 C14 C15 125.76(19)
N3 S1 C14 C15 -120.16(19)
O1 S1 C14 C13 178.56(18)
O2 S1 C14 C13 -52.6(2)
N3 S1 C14 C13 61.5(2)
C8 C7 C6 C5 1.2(4)
C10 C7 C6 C5 -179.5(2)
C7 C6 C5 C4 -0.3(4)
C9 C4 C5 C6 -1.0(3)
C3 C4 C5 C6 -177.8(2)
N2 C3 C2 C1 -1.0(3)
C4 C3 C2 C1 175.4(2)
N2 N1 C1 C2 -0.6(3)
N2 N1 C1 C17 179.2(3)
C3 C2 C1 N1 1.0(3)
C3 C2 C1 C17 -178.8(4)
N1 C1 C17 F3 -41.3(6)
C2 C1 C17 F3 138.5(4)
N1 C1 C17 F1 -171.9(4)
C2 C1 C17 F1 7.8(6)
N1 C1 C17 F2 74.0(4)
C2 C1 C17 F2 -106.3(5)
C16 C11 C12 C13 2.1(3)
N2 C11 C12 C13 -177.72(19)
C11 C12 C13 C14 -0.1(3)
C15 C14 C13 C12 -1.6(3)
S1 C14 C13 C12 176.77(17)
